data_7718792
loop_
_publ_author_name
'Pavard, Paul-Alexis'
'Pugliese, Eva'
'Coutancier, Damien'
'Albin, Val&#xe9;rie'
'Casaretto, Nicolas'
'Bourcier, Sophie'
'Lair, Virginie'
'Ringuede, Armelle'
'Auffrant, Audrey'
'Schneider, Nathanaelle'

_publ_section_title
;
 Relationship between molecular structures and thermogravimetric
 properties of gallium-amidinate based compounds.
;
_journal_issue 24
_journal_name_full 'Dalton transactions (Cambridge, England : 2003)'
_journal_page_first 9770
_journal_page_last 9777
_journal_paper_doi 10.1039/d5dt00944h
_journal_volume 54
_journal_year 2025
_chemical_formula_moiety 'C20 H42 Cl Ga N4'
_chemical_formula_sum 'C20 H42 Cl Ga N4'
_chemical_formula_weight 443.74
_space_group_crystal_system monoclinic
_space_group_IT_number 7
_space_group_name_Hall 'P -2yac'
_space_group_name_H-M_alt 'P 1 n 1'
_atom_sites_solution_hydrogens geom
_atom_sites_solution_primary dual
_audit_creation_date 2020-09-21
_audit_creation_method
;
Olex2 1.3
(compiled 2020.07.31 svn.rc2a77460 for OlexSys, GUI svn.r6145)
;
_audit_update_record
;
2025-04-15 deposited with the CCDC.	2025-05-26 downloaded from the CCDC.
;
_cell_angle_alpha 90
_cell_angle_beta 96.248(6)
_cell_angle_gamma 90
_cell_formula_units_Z 2
_cell_length_a 8.8449(17)
_cell_length_b 15.075(3)
_cell_length_c 9.2168(18)
_cell_measurement_reflns_used 5222
_cell_measurement_temperature 150.0
_cell_measurement_theta_max 25.687
_cell_measurement_theta_min 2.602
_cell_volume 1221.6(4)
_computing_cell_refinement 'SAINT V8.38A (Bruker, 2018)'
_computing_data_reduction 'SAINT V8.38A (Bruker, 2018)'
_computing_molecular_graphics 'Olex2 1.3 (Dolomanov et al., 2009)'
_computing_publication_material 'Olex2 1.3 (Dolomanov et al., 2009)'
_computing_structure_refinement 'SHELXL 2018/3 (Sheldrick, 2015)'
_computing_structure_solution 'SHELXT  (Sheldrick, 2015)'
_diffrn_ambient_temperature 150.0
_diffrn_measured_fraction_theta_full 0.999
_diffrn_measured_fraction_theta_max 0.999
_diffrn_measurement_device_type 'Bruker APEX-II CCD'
_diffrn_measurement_method '\f and \w scans'
_diffrn_radiation_type MoK\a
_diffrn_radiation_wavelength 0.71073
_diffrn_reflns_av_R_equivalents 0.0743
_diffrn_reflns_av_unetI/netI 0.0989
_diffrn_reflns_Laue_measured_fraction_full 0.999
_diffrn_reflns_Laue_measured_fraction_max 0.999
_diffrn_reflns_limit_h_max 11
_diffrn_reflns_limit_h_min -11
_diffrn_reflns_limit_k_max 20
_diffrn_reflns_limit_k_min -20
_diffrn_reflns_limit_l_max 12
_diffrn_reflns_limit_l_min -12
_diffrn_reflns_number 6601
_diffrn_reflns_point_group_measured_fraction_full 0.986
_diffrn_reflns_point_group_measured_fraction_max 0.979
_diffrn_reflns_theta_full 25.242
_diffrn_reflns_theta_max 28.282
_diffrn_reflns_theta_min 1.351
_diffrn_source_current 31.0
_diffrn_source_power 1.705
_diffrn_source_voltage 55.0
_diffrn_standards_number 0
_exptl_absorpt_coefficient_mu 1.246
_exptl_absorpt_correction_T_max 0.7462
_exptl_absorpt_correction_T_min 0.5631
_exptl_absorpt_correction_type multi-scan
_exptl_absorpt_process_details
;
SADABS-2016/2 (Bruker,2016/2) was used for absorption correction.
wR2(int) was 0.1228 before and 0.0922 after correction.
The Ratio of minimum to maximum transmission is 0.7546.
The \l/2 correction factor is Not present.
;
_exptl_crystal_colour colourless
_exptl_crystal_colour_primary colourless
_exptl_crystal_density_diffrn 1.206
_exptl_crystal_description block
_exptl_crystal_F_000 476
_exptl_crystal_size_max 0.48
_exptl_crystal_size_mid 0.4
_exptl_crystal_size_min 0.28
_refine_diff_density_max 2.483
_refine_diff_density_min -0.867
_refine_diff_density_rms 0.145
_refine_ls_abs_structure_details
;
 Refined as an inversion twin.
;
_refine_ls_abs_structure_Flack 0.03(3)
_refine_ls_extinction_method none
_refine_ls_goodness_of_fit_ref 1.106
_refine_ls_hydrogen_treatment constr
_refine_ls_matrix_type full
_refine_ls_number_parameters 250
_refine_ls_number_reflns 5934
_refine_ls_number_restraints 2
_refine_ls_restrained_S_all 1.105
_refine_ls_R_factor_all 0.0828
_refine_ls_R_factor_gt 0.0680
_refine_ls_shift/su_max 0.000
_refine_ls_shift/su_mean 0.000
_refine_ls_structure_factor_coef Fsqd
_refine_ls_weighting_details 'w=1/[\s^2^(Fo^2^)+(0.0883P)^2^+0.8390P] where P=(Fo^2^+2Fc^2^)/3'
_refine_ls_weighting_scheme calc
_refine_ls_wR_factor_gt 0.1656
_refine_ls_wR_factor_ref 0.1750
_reflns_Friedel_coverage 0.954
_reflns_Friedel_fraction_full 0.973
_reflns_Friedel_fraction_max 0.959
_reflns_number_gt 5126
_reflns_number_total 5934
_reflns_threshold_expression 'I > 2\s(I)'
_cod_data_source_file d5dt00944h2.cif
_cod_data_source_block L62GaCl
_cod_depositor_comments 'Adding full bibliography for 7718786--7718794.cif.'
_cod_database_code 7718792
_shelx_shelxl_version_number 2018/3
_shelx_space_group_comment
;
The symmetry employed for this shelxl refinement is uniquely defined
by the following loop, which should always be used as a source of
symmetry information in preference to the above space-group names.
They are only intended as comments.
;
_shelx_estimated_absorpt_t_max 0.722
_shelx_estimated_absorpt_t_min 0.586
_olex2_refinement_description
;
1. Twinned data refinement
 Scales: 0.97(3)
 0.03(3)
2. Fixed Uiso
 At 1.5 times of:
  All C(H,H,H) groups
3.a Idealised Me refined as rotating group:
 C008(H00A,H00B,H00C), C00A(H00D,H00E,H00F), C00D(H00G,H00H,H00I), C00E(H00J,
 H00K,H00L), C00F(H00M,H00N,H00O), C00G(H00P,H00Q,H00R), C00I(H00S,H00T,H00U),
 C00J(H00V,H00W,H00X), C00K(H00Y,H,HA), C00L(H00Z,HB,HC), C00N(H00,HD,HE),
 C00O(H1,HF,HG), C00P(H2,HH,HI), C00Q(H3,HJ,HK)
;
_olex2_submission_special_instructions 'No special instructions were received'

loop_
_space_group_symop_operation_xyz
'x, y, z'
'x+1/2, -y, z+1/2'

loop_
_atom_site_label
_atom_site_type_symbol
_atom_site_fract_x
_atom_site_fract_y
_atom_site_fract_z
_atom_site_U_iso_or_equiv
_atom_site_adp_type
_atom_site_occupancy
_atom_site_site_symmetry_order
_atom_site_calc_flag
_atom_site_refinement_flags_posn
_atom_site_refinement_flags_adp
_atom_site_refinement_flags_occupancy
_atom_site_disorder_assembly
_atom_site_disorder_group
Ga01 Ga 0.62378(9) 0.25774(4) 0.61669(9) 0.0174(2) Uani 1 1 d . . . . .
Cl02 Cl 0.8041(2) 0.27247(13) 0.8075(2) 0.0285(4) Uani 1 1 d . . . . .
N003 N 0.5726(8) 0.3915(4) 0.6191(7) 0.0205(13) Uani 1 1 d . . . . .
N004 N 0.6672(7) 0.1221(4) 0.5992(7) 0.0195(13) Uani 1 1 d . . . . .
N005 N 0.6743(8) 0.2186(4) 0.4230(7) 0.0207(12) Uani 1 1 d . . . . .
N006 N 0.4107(7) 0.2832(4) 0.6450(7) 0.0216(12) Uani 1 1 d . . . . .
C007 C 0.4306(8) 0.3708(5) 0.6498(8) 0.0217(14) Uani 1 1 d . . . . .
C008 C 0.6342(12) 0.0628(6) 0.8376(10) 0.037(2) Uani 1 1 d . . . . .
H00A H 0.679905 0.116559 0.883437 0.055 Uiso 1 1 calc R U . . .
H00B H 0.653360 0.012545 0.904424 0.055 Uiso 1 1 calc R U . . .
H00C H 0.524313 0.071473 0.815421 0.055 Uiso 1 1 calc R U . . .
C009 C 0.6458(12) 0.4789(5) 0.6377(10) 0.0290(19) Uani 1 1 d . . . . .
C00A C 0.8083(10) 0.4646(6) 0.5908(11) 0.0326(19) Uani 1 1 d . . . . .
H00D H 0.863899 0.422054 0.657096 0.049 Uiso 1 1 calc R U . . .
H00E H 0.862883 0.521220 0.595021 0.049 Uiso 1 1 calc R U . . .
H00F H 0.800028 0.441400 0.490943 0.049 Uiso 1 1 calc R U . . .
C00B C 0.6992(8) 0.1351(5) 0.4654(8) 0.0213(14) Uani 1 1 d . . . . .
C00C C 0.7054(10) 0.0438(5) 0.6946(10) 0.0242(15) Uani 1 1 d . . . . .
C00D C 0.6336(16) -0.0419(5) 0.6295(14) 0.039(2) Uani 1 1 d . . . . .
H00G H 0.524941 -0.032147 0.600458 0.058 Uiso 1 1 calc R U . . .
H00H H 0.646384 -0.089259 0.702588 0.058 Uiso 1 1 calc R U . . .
H00I H 0.683465 -0.058977 0.543846 0.058 Uiso 1 1 calc R U . . .
C00E C 0.8750(11) 0.0325(7) 0.7319(11) 0.038(2) Uani 1 1 d . . . . .
H00J H 0.921313 0.016130 0.643841 0.057 Uiso 1 1 calc R U . . .
H00K H 0.894478 -0.014240 0.805432 0.057 Uiso 1 1 calc R U . . .
H00L H 0.919280 0.088430 0.770753 0.057 Uiso 1 1 calc R U . . .
C00F C 0.3122(10) 0.4374(6) 0.6881(10) 0.0325(19) Uani 1 1 d . . . . .
H00M H 0.246331 0.409701 0.754022 0.049 Uiso 1 1 calc R U . . .
H00N H 0.250612 0.456547 0.598711 0.049 Uiso 1 1 calc R U . . .
H00O H 0.363257 0.488950 0.736143 0.049 Uiso 1 1 calc R U . . .
C00G C 0.2881(10) 0.1433(6) 0.5773(11) 0.0341(19) Uani 1 1 d . . . . .
H00P H 0.308754 0.151180 0.475821 0.051 Uiso 1 1 calc R U . . .
H00Q H 0.195156 0.108164 0.579951 0.051 Uiso 1 1 calc R U . . .
H00R H 0.373668 0.112282 0.631817 0.051 Uiso 1 1 calc R U . . .
C00H C 0.6633(10) 0.2533(5) 0.2728(9) 0.0243(16) Uani 1 1 d . . . . .
C00I C 0.5710(14) 0.1931(7) 0.1621(11) 0.045(2) Uani 1 1 d . . . . .
H00S H 0.630605 0.139991 0.145071 0.067 Uiso 1 1 calc R U . . .
H00T H 0.547166 0.225153 0.069942 0.067 Uiso 1 1 calc R U . . .
H00U H 0.476353 0.175580 0.200426 0.067 Uiso 1 1 calc R U . . .
C00J C 0.8189(13) 0.2741(8) 0.2270(12) 0.043(2) Uani 1 1 d . . . . .
H00V H 0.872926 0.314384 0.298328 0.064 Uiso 1 1 calc R U . . .
H00W H 0.807276 0.302391 0.130720 0.064 Uiso 1 1 calc R U . . .
H00X H 0.877058 0.219049 0.222479 0.064 Uiso 1 1 calc R U . . .
C00K C 0.7664(11) 0.0651(6) 0.3726(10) 0.0324(19) Uani 1 1 d . . . . .
H00Y H 0.823153 0.094068 0.300283 0.049 Uiso 1 1 calc R U . . .
H H 0.684333 0.029186 0.322520 0.049 Uiso 1 1 calc R U . . .
HA H 0.835202 0.026768 0.435329 0.049 Uiso 1 1 calc R U . . .
C00L C 0.2343(13) 0.2201(7) 0.8066(11) 0.038(2) Uani 1 1 d . . . . .
H00Z H 0.320534 0.189170 0.860222 0.057 Uiso 1 1 calc R U . . .
HB H 0.142265 0.183958 0.807615 0.057 Uiso 1 1 calc R U . . .
HC H 0.219303 0.277369 0.853148 0.057 Uiso 1 1 calc R U . . .
C00M C 0.2670(9) 0.2352(5) 0.6476(9) 0.0244(16) Uani 1 1 d . . . . .
C00N C 0.1274(10) 0.2780(7) 0.5590(12) 0.040(2) Uani 1 1 d . . . . .
H00 H 0.098685 0.331990 0.608425 0.060 Uiso 1 1 calc R U . . .
HD H 0.042240 0.236060 0.551240 0.060 Uiso 1 1 calc R U . . .
HE H 0.152801 0.293003 0.461051 0.060 Uiso 1 1 calc R U . . .
C00O C 0.6686(12) 0.5087(7) 0.7958(10) 0.037(2) Uani 1 1 d . . . . .
H1 H 0.569512 0.513535 0.833586 0.056 Uiso 1 1 calc R U . . .
HF H 0.719304 0.566554 0.802223 0.056 Uiso 1 1 calc R U . . .
HG H 0.731515 0.465183 0.853723 0.056 Uiso 1 1 calc R U . . .
C00P C 0.5685(12) 0.5503(6) 0.5398(11) 0.037(2) Uani 1 1 d . . . . .
H2 H 0.566519 0.532097 0.437541 0.056 Uiso 1 1 calc R U . . .
HH H 0.624981 0.606049 0.555037 0.056 Uiso 1 1 calc R U . . .
HI H 0.464203 0.558776 0.563667 0.056 Uiso 1 1 calc R U . . .
C00Q C 0.5740(12) 0.3411(7) 0.2706(10) 0.038(2) Uani 1 1 d . . . . .
H3 H 0.472890 0.330063 0.300946 0.057 Uiso 1 1 calc R U . . .
HJ H 0.563512 0.365647 0.171531 0.057 Uiso 1 1 calc R U . . .
HK H 0.628784 0.383393 0.337812 0.057 Uiso 1 1 calc R U . . .

loop_
_atom_site_aniso_label
_atom_site_aniso_U_11
_atom_site_aniso_U_22
_atom_site_aniso_U_33
_atom_site_aniso_U_23
_atom_site_aniso_U_13
_atom_site_aniso_U_12
Ga01 0.0166(3) 0.0175(3) 0.0189(3) -0.0009(4) 0.0055(2) 0.0011(4)
Cl02 0.0264(10) 0.0319(10) 0.0257(9) -0.0005(7) -0.0041(7) -0.0009(7)
N003 0.022(3) 0.022(3) 0.019(3) -0.003(2) 0.008(3) 0.001(2)
N004 0.018(3) 0.014(3) 0.026(3) 0.002(2) 0.003(3) 0.003(2)
N005 0.022(3) 0.025(3) 0.017(3) -0.001(2) 0.010(2) 0.004(2)
N006 0.014(3) 0.025(3) 0.027(3) -0.003(2) 0.009(2) 0.000(2)
C007 0.013(3) 0.030(4) 0.022(4) -0.003(3) 0.000(3) 0.004(3)
C008 0.045(6) 0.041(5) 0.026(4) 0.011(4) 0.013(4) 0.005(4)
C009 0.041(5) 0.021(3) 0.026(5) -0.006(3) 0.012(4) 0.000(3)
C00A 0.027(4) 0.034(5) 0.039(5) -0.002(3) 0.015(4) -0.011(3)
C00B 0.012(3) 0.029(4) 0.023(4) -0.007(3) 0.004(3) 0.001(3)
C00C 0.026(4) 0.018(3) 0.030(4) 0.007(3) 0.008(3) 0.004(3)
C00D 0.048(5) 0.018(3) 0.048(5) 0.002(4) -0.004(4) -0.002(5)
C00E 0.027(5) 0.043(5) 0.043(5) 0.009(4) 0.004(4) 0.010(4)
C00F 0.025(4) 0.037(5) 0.037(5) -0.007(3) 0.009(4) 0.007(3)
C00G 0.022(4) 0.034(4) 0.047(5) -0.014(4) 0.008(4) -0.009(3)
C00H 0.029(4) 0.027(4) 0.017(3) 0.004(3) 0.004(3) 0.001(3)
C00I 0.056(6) 0.050(6) 0.026(5) -0.006(4) -0.004(4) -0.010(5)
C00J 0.038(6) 0.058(6) 0.036(5) 0.008(4) 0.015(4) -0.003(5)
C00K 0.036(5) 0.028(4) 0.036(5) -0.005(3) 0.015(4) 0.010(3)
C00L 0.038(5) 0.048(5) 0.029(5) 0.002(4) 0.011(4) -0.006(4)
C00M 0.016(4) 0.031(4) 0.027(4) 0.000(3) 0.005(3) -0.006(3)
C00N 0.019(4) 0.051(6) 0.047(5) 0.004(4) -0.006(4) -0.001(4)
C00O 0.042(6) 0.040(5) 0.031(5) -0.014(4) 0.012(4) -0.007(4)
C00P 0.046(5) 0.023(4) 0.042(5) 0.005(3) 0.006(4) 0.000(4)
C00Q 0.050(6) 0.038(5) 0.025(4) 0.007(3) 0.003(4) 0.017(4)

loop_
_atom_type_symbol
_atom_type_description
_atom_type_scat_dispersion_real
_atom_type_scat_dispersion_imag
_atom_type_scat_source
C C 0.0033 0.0016 'International Tables Vol C Tables 4.2.6.8 and 6.1.1.4'
H H 0.0000 0.0000 'International Tables Vol C Tables 4.2.6.8 and 6.1.1.4'
Cl Cl 0.1484 0.1585 'International Tables Vol C Tables 4.2.6.8 and 6.1.1.4'
Ga Ga 0.2307 1.6083 'International Tables Vol C Tables 4.2.6.8 and 6.1.1.4'
N N 0.0061 0.0033 'International Tables Vol C Tables 4.2.6.8 and 6.1.1.4'

loop_
_geom_angle_atom_site_label_1
_geom_angle_atom_site_label_2
_geom_angle_atom_site_label_3
_geom_angle
_geom_angle_site_symmetry_1
_geom_angle_site_symmetry_3
_geom_angle_publ_flag
Cl02 Ga01 C007 106.12(18) . . ?
Cl02 Ga01 C00B 107.76(18) . . ?
N003 Ga01 Cl02 91.86(19) . . ?
N003 Ga01 N004 175.9(3) . . ?
N003 Ga01 C007 33.5(3) . . ?
N003 Ga01 C00B 144.6(3) . . ?
N004 Ga01 Cl02 92.08(19) . . ?
N004 Ga01 C007 145.6(3) . . ?
N004 Ga01 C00B 32.3(3) . . ?
N005 Ga01 Cl02 121.6(2) . . ?
N005 Ga01 N003 111.8(3) . . ?
N005 Ga01 N004 65.0(3) . . ?
N005 Ga01 C007 123.2(3) . . ?
N005 Ga01 C00B 32.8(3) . . ?
N006 Ga01 Cl02 118.9(2) . . ?
N006 Ga01 N003 66.1(3) . . ?
N006 Ga01 N004 112.8(3) . . ?
N006 Ga01 N005 119.5(3) . . ?
N006 Ga01 C007 32.8(3) . . ?
N006 Ga01 C00B 123.1(3) . . ?
C00B Ga01 C007 146.1(2) . . ?
C007 N003 Ga01 89.2(5) . . ?
C007 N003 C009 126.1(7) . . ?
C009 N003 Ga01 141.4(6) . . ?
C00B N004 Ga01 89.3(5) . . ?
C00B N004 C00C 128.0(7) . . ?
C00C N004 Ga01 139.6(5) . . ?
C00B N005 Ga01 93.7(5) . . ?
C00B N005 C00H 127.1(6) . . ?
C00H N005 Ga01 138.1(5) . . ?
C007 N006 Ga01 94.2(5) . . ?
C007 N006 C00M 126.9(7) . . ?
C00M N006 Ga01 138.7(5) . . ?
N003 C007 Ga01 57.3(4) . . ?
N003 C007 C00F 125.1(7) . . ?
N006 C007 Ga01 53.1(4) . . ?
N006 C007 N003 110.1(6) . . ?
N006 C007 C00F 124.8(7) . . ?
C00F C007 Ga01 173.6(6) . . ?
H00A C008 H00B 109.5 . . ?
H00A C008 H00C 109.5 . . ?
H00B C008 H00C 109.5 . . ?
C00C C008 H00A 109.5 . . ?
C00C C008 H00B 109.5 . . ?
C00C C008 H00C 109.5 . . ?
N003 C009 C00A 104.5(6) . . ?
N003 C009 C00O 112.8(7) . . ?
N003 C009 C00P 113.7(7) . . ?
C00O C009 C00A 106.1(8) . . ?
C00O C009 C00P 111.4(8) . . ?
C00P C009 C00A 107.6(8) . . ?
C009 C00A H00D 109.5 . . ?
C009 C00A H00E 109.5 . . ?
C009 C00A H00F 109.5 . . ?
H00D C00A H00E 109.5 . . ?
H00D C00A H00F 109.5 . . ?
H00E C00A H00F 109.5 . . ?
N004 C00B Ga01 58.4(4) . . ?
N004 C00B N005 111.8(6) . . ?
N004 C00B C00K 124.3(7) . . ?
N005 C00B Ga01 53.6(4) . . ?
N005 C00B C00K 123.8(7) . . ?
C00K C00B Ga01 172.4(6) . . ?
N004 C00C C008 105.6(6) . . ?
N004 C00C C00D 112.3(7) . . ?
N004 C00C C00E 112.3(7) . . ?
C00D C00C C008 107.4(9) . . ?
C00E C00C C008 108.2(8) . . ?
C00E C00C C00D 110.7(8) . . ?
C00C C00D H00G 109.5 . . ?
C00C C00D H00H 109.5 . . ?
C00C C00D H00I 109.5 . . ?
H00G C00D H00H 109.5 . . ?
H00G C00D H00I 109.5 . . ?
H00H C00D H00I 109.5 . . ?
C00C C00E H00J 109.5 . . ?
C00C C00E H00K 109.5 . . ?
C00C C00E H00L 109.5 . . ?
H00J C00E H00K 109.5 . . ?
H00J C00E H00L 109.5 . . ?
H00K C00E H00L 109.5 . . ?
C007 C00F H00M 109.5 . . ?
C007 C00F H00N 109.5 . . ?
C007 C00F H00O 109.5 . . ?
H00M C00F H00N 109.5 . . ?
H00M C00F H00O 109.5 . . ?
H00N C00F H00O 109.5 . . ?
H00P C00G H00Q 109.5 . . ?
H00P C00G H00R 109.5 . . ?
H00Q C00G H00R 109.5 . . ?
C00M C00G H00P 109.5 . . ?
C00M C00G H00Q 109.5 . . ?
C00M C00G H00R 109.5 . . ?
N005 C00H C00I 113.0(7) . . ?
N005 C00H C00J 111.5(7) . . ?
N005 C00H C00Q 107.3(7) . . ?
C00I C00H C00Q 105.4(8) . . ?
C00J C00H C00I 111.8(8) . . ?
C00J C00H C00Q 107.4(8) . . ?
C00H C00I H00S 109.5 . . ?
C00H C00I H00T 109.5 . . ?
C00H C00I H00U 109.5 . . ?
H00S C00I H00T 109.5 . . ?
H00S C00I H00U 109.5 . . ?
H00T C00I H00U 109.5 . . ?
C00H C00J H00V 109.5 . . ?
C00H C00J H00W 109.5 . . ?
C00H C00J H00X 109.5 . . ?
H00V C00J H00W 109.5 . . ?
H00V C00J H00X 109.5 . . ?
H00W C00J H00X 109.5 . . ?
C00B C00K H00Y 109.5 . . ?
C00B C00K H 109.5 . . ?
C00B C00K HA 109.5 . . ?
H00Y C00K H 109.5 . . ?
H00Y C00K HA 109.5 . . ?
H C00K HA 109.5 . . ?
H00Z C00L HB 109.5 . . ?
H00Z C00L HC 109.5 . . ?
HB C00L HC 109.5 . . ?
C00M C00L H00Z 109.5 . . ?
C00M C00L HB 109.5 . . ?
C00M C00L HC 109.5 . . ?
N006 C00M C00G 106.9(7) . . ?
N006 C00M C00L 110.0(7) . . ?
N006 C00M C00N 115.5(7) . . ?
C00L C00M C00G 107.9(8) . . ?
C00L C00M C00N 110.0(8) . . ?
C00N C00M C00G 106.1(7) . . ?
C00M C00N H00 109.5 . . ?
C00M C00N HD 109.5 . . ?
C00M C00N HE 109.5 . . ?
H00 C00N HD 109.5 . . ?
H00 C00N HE 109.5 . . ?
HD C00N HE 109.5 . . ?
C009 C00O H1 109.5 . . ?
C009 C00O HF 109.5 . . ?
C009 C00O HG 109.5 . . ?
H1 C00O HF 109.5 . . ?
H1 C00O HG 109.5 . . ?
HF C00O HG 109.5 . . ?
C009 C00P H2 109.5 . . ?
C009 C00P HH 109.5 . . ?
C009 C00P HI 109.5 . . ?
H2 C00P HH 109.5 . . ?
H2 C00P HI 109.5 . . ?
HH C00P HI 109.5 . . ?
C00H C00Q H3 109.5 . . ?
C00H C00Q HJ 109.5 . . ?
C00H C00Q HK 109.5 . . ?
H3 C00Q HJ 109.5 . . ?
H3 C00Q HK 109.5 . . ?
HJ C00Q HK 109.5 . . ?

loop_
_geom_bond_atom_site_label_1
_geom_bond_atom_site_label_2
_geom_bond_distance
_geom_bond_site_symmetry_2
_geom_bond_publ_flag
Ga01 Cl02 2.253(2) . ?
Ga01 N003 2.068(6) . ?
Ga01 N004 2.090(6) . ?
Ga01 N005 1.977(6) . ?
Ga01 N006 1.968(6) . ?
Ga01 C007 2.456(8) . ?
Ga01 C00B 2.452(7) . ?
N003 C007 1.354(10) . ?
N003 C009 1.470(10) . ?
N004 C00B 1.310(10) . ?
N004 C00C 1.489(9) . ?
N005 C00B 1.330(10) . ?
N005 C00H 1.474(10) . ?
N006 C007 1.332(10) . ?
N006 C00M 1.465(10) . ?
C007 C00F 1.520(11) . ?
C008 H00A 0.9800 . ?
C008 H00B 0.9800 . ?
C008 H00C 0.9800 . ?
C008 C00C 1.548(13) . ?
C009 C00A 1.560(14) . ?
C009 C00O 1.517(12) . ?
C009 C00P 1.518(13) . ?
C00A H00D 0.9800 . ?
C00A H00E 0.9800 . ?
C00A H00F 0.9800 . ?
C00B C00K 1.519(11) . ?
C00C C00D 1.533(11) . ?
C00C C00E 1.512(12) . ?
C00D H00G 0.9800 . ?
C00D H00H 0.9800 . ?
C00D H00I 0.9800 . ?
C00E H00J 0.9800 . ?
C00E H00K 0.9800 . ?
C00E H00L 0.9800 . ?
C00F H00M 0.9800 . ?
C00F H00N 0.9800 . ?
C00F H00O 0.9800 . ?
C00G H00P 0.9800 . ?
C00G H00Q 0.9800 . ?
C00G H00R 0.9800 . ?
C00G C00M 1.550(12) . ?
C00H C00I 1.533(12) . ?
C00H C00J 1.515(13) . ?
C00H C00Q 1.540(12) . ?
C00I H00S 0.9800 . ?
C00I H00T 0.9800 . ?
C00I H00U 0.9800 . ?
C00J H00V 0.9800 . ?
C00J H00W 0.9800 . ?
C00J H00X 0.9800 . ?
C00K H00Y 0.9800 . ?
C00K H 0.9800 . ?
C00K HA 0.9800 . ?
C00L H00Z 0.9800 . ?
C00L HB 0.9800 . ?
C00L HC 0.9800 . ?
C00L C00M 1.542(12) . ?
C00M C00N 1.545(12) . ?
C00N H00 0.9800 . ?
C00N HD 0.9800 . ?
C00N HE 0.9800 . ?
C00O H1 0.9800 . ?
C00O HF 0.9800 . ?
C00O HG 0.9800 . ?
C00P H2 0.9800 . ?
C00P HH 0.9800 . ?
C00P HI 0.9800 . ?
C00Q H3 0.9800 . ?
C00Q HJ 0.9800 . ?
C00Q HK 0.9800 . ?

loop_
_geom_torsion_atom_site_label_1
_geom_torsion_atom_site_label_2
_geom_torsion_atom_site_label_3
_geom_torsion_atom_site_label_4
_geom_torsion
_geom_torsion_site_symmetry_1
_geom_torsion_site_symmetry_2
_geom_torsion_site_symmetry_3
_geom_torsion_site_symmetry_4
_geom_torsion_publ_flag
Ga01 N003 C007 N006 -5.7(6) . . . . ?
Ga01 N003 C007 C00F 172.8(7) . . . . ?
Ga01 N003 C009 C00A 25.9(11) . . . . ?
Ga01 N003 C009 C00O -89.0(11) . . . . ?
Ga01 N003 C009 C00P 142.9(8) . . . . ?
Ga01 N004 C00B N005 -4.7(6) . . . . ?
Ga01 N004 C00B C00K 171.6(7) . . . . ?
Ga01 N004 C00C C008 28.7(11) . . . . ?
Ga01 N004 C00C C00D 145.5(8) . . . . ?
Ga01 N004 C00C C00E -89.0(10) . . . . ?
Ga01 N005 C00B N004 5.0(7) . . . . ?
Ga01 N005 C00B C00K -171.3(7) . . . . ?
Ga01 N005 C00H C00I -122.5(8) . . . . ?
Ga01 N005 C00H C00J 110.5(9) . . . . ?
Ga01 N005 C00H C00Q -6.8(11) . . . . ?
Ga01 N006 C007 N003 6.0(6) . . . . ?
Ga01 N006 C007 C00F -172.5(7) . . . . ?
Ga01 N006 C00M C00G -15.6(11) . . . . ?
Ga01 N006 C00M C00L 101.3(9) . . . . ?
Ga01 N006 C00M C00N -133.4(8) . . . . ?
C007 N003 C009 C00A 178.4(7) . . . . ?
C007 N003 C009 C00O 63.5(11) . . . . ?
C007 N003 C009 C00P -64.6(11) . . . . ?
C007 N006 C00M C00G 157.0(8) . . . . ?
C007 N006 C00M C00L -86.1(10) . . . . ?
C007 N006 C00M C00N 39.2(12) . . . . ?
C009 N003 C007 Ga01 -163.2(8) . . . . ?
C009 N003 C007 N006 -169.0(7) . . . . ?
C009 N003 C007 C00F 9.6(12) . . . . ?
C00B N004 C00C C008 -177.8(8) . . . . ?
C00B N004 C00C C00D -61.0(12) . . . . ?
C00B N004 C00C C00E 64.5(10) . . . . ?
C00B N005 C00H C00I 42.4(12) . . . . ?
C00B N005 C00H C00J -84.6(10) . . . . ?
C00B N005 C00H C00Q 158.1(8) . . . . ?
C00C N004 C00B Ga01 -163.2(8) . . . . ?
C00C N004 C00B N005 -167.9(7) . . . . ?
C00C N004 C00B C00K 8.4(12) . . . . ?
C00H N005 C00B Ga01 -169.9(9) . . . . ?
C00H N005 C00B N004 -164.9(7) . . . . ?
C00H N005 C00B C00K 18.7(12) . . . . ?
C00M N006 C007 Ga01 -175.1(9) . . . . ?
C00M N006 C007 N003 -169.1(7) . . . . ?
C00M N006 C007 C00F 12.4(12) . . . . ?

loop_
_twin_individual_id
_twin_individual_mass_fraction_refined
1 0.97(3)
2 0.03(3)
